data_9002264
loop_
_publ_author_name
'Gnos, E.'
'Armbruster, T.'

_publ_section_title
;
 Kinoshitalite, Ba(Mg)3(Al2Si2)O10(OH,F)2, a brittle mica from a manganese
 deposit in Oman: Paragenesis and crystal chemistry
;
_journal_name_full 'American Mineralogist'
_journal_page_first 242
_journal_page_last 250
_journal_volume 85
_journal_year 2000
_chemical_formula_sum 'Al2 Ba0.94 H2 K0.06 Mg2.744 Mn0.256 O12 Si2'
_chemical_name_mineral Kinoshitalite
_space_group_IT_number 12
_symmetry_space_group_name_Hall '-C 2y'
_symmetry_space_group_name_H-M 'C 1 2/m 1'
_cell_angle_alpha 90
_cell_angle_beta 100.06
_cell_angle_gamma 90
_cell_length_a 5.316
_cell_length_b 9.230
_cell_length_c 10.197
_cell_formula_units_Z 2
_cell_volume 492.641
_database_code_amcsd 0002348
_exptl_crystal_density_diffrn 3.481
_cod_original_cell_volume 492.640
_cod_original_formula_sum '(Ba.94 K.06) (Mg2.744 Mn.256) (Si2 Al2) H2 O12'
_cod_database_code 9002264

loop_
_space_group_symop_operation_xyz
x,y,z
1/2+x,1/2+y,z
x,-y,z
1/2+x,1/2-y,z
-x,y,-z
1/2-x,1/2+y,-z
-x,-y,-z
1/2-x,1/2-y,-z

loop_
_atom_site_aniso_label
_atom_site_aniso_U_11
_atom_site_aniso_U_22
_atom_site_aniso_U_33
_atom_site_aniso_U_12
_atom_site_aniso_U_13
_atom_site_aniso_U_23
Ba 0.02100 0.01900 0.01790 0.00000 0.00359 0.00000
K 0.02100 0.01900 0.01790 0.00000 0.00359 0.00000
Mg1 0.01130 0.00910 0.01180 0.00260 0.00000 0.00000
Mn1 0.01130 0.00910 0.01180 0.00260 0.00000 0.00000
Mg2 0.01170 0.00970 0.01200 0.00000 0.00210 0.00000
Mn2 0.01170 0.00970 0.01200 0.00000 0.00210 0.00000
SiT 0.01250 0.01030 0.01170 -0.00020 0.00260 0.00020
AlT 0.01250 0.01030 0.01170 -0.00020 0.00260 0.00020
O1 0.02430 0.01480 0.01560 0.00000 -0.00170 0.00000
O2 0.01970 0.02160 0.01610 0.00500 0.00560 0.00400
O3 0.01470 0.01230 0.01720 -0.00060 0.00360 0.00030
O4 0.01430 0.01490 0.01420 0.00000 0.00230 0.00000

loop_
_atom_site_label
_atom_site_fract_x
_atom_site_fract_y
_atom_site_fract_z
_atom_site_occupancy
_atom_site_U_iso_or_equiv
Ba 0.50000 0.50000 0.50000 0.94000 0.01926
K 0.50000 0.50000 0.50000 0.06000 0.01926
Mg1 0.00000 0.50000 0.00000 0.92000 0.01064
Mn1 0.00000 0.50000 0.00000 0.08000 0.01064
Mg2 0.00000 0.16937 0.00000 0.91200 0.01115
Mn2 0.00000 0.16937 0.00000 0.08800 0.01115
SiT 0.07500 0.33339 -0.27599 0.50000 0.01144
AlT 0.07500 0.33339 -0.27599 0.50000 0.01144
H4 0.09000 0.00000 -0.19200 1.00000 0.02786
O1 0.00810 0.50000 0.33950 1.00000 0.01887
O2 0.16560 0.21930 0.33930 1.00000 0.01887
O3 0.13020 0.33370 -0.11060 1.00000 0.01469
O4 0.13150 0.00000 -0.10250 1.00000 0.01444

loop_
_cod_related_entry_id
_cod_related_entry_database
_cod_related_entry_code
1 AMCSD 0002348
